data_7155553
loop_
_publ_author_name
'Lian, Xiao-Lei'
'Adili, Alafate'
'Liu, Bin'
'Tao, Zhong-Lin'
'Han, Zhi-Yong'

_publ_section_title
;
 Enantioselective [4 + 1] cycloaddition of ortho-quinone methides and
 bromomalonates under phase-transfer catalysis.
;
_journal_issue 17
_journal_name_full 'Organic &amp; biomolecular chemistry'
_journal_page_first 3670
_journal_page_last 3673
_journal_paper_doi 10.1039/c7ob00484b
_journal_volume 15
_journal_year 2017
_chemical_absolute_configuration ad
_chemical_formula_sum 'C20 H20 O5'
_chemical_formula_weight 340.36
_chemical_name_systematic
;
 ?
;
_space_group_crystal_system orthorhombic
_space_group_IT_number 19
_space_group_name_Hall 'P 2ac 2ab'
_space_group_name_H-M_alt 'P 21 21 21'
_symmetry_space_group_name_Hall 'P 2ac 2ab'
_symmetry_space_group_name_H-M 'P 21 21 21'
_atom_sites_solution_hydrogens geom
_audit_creation_method SHELXL-2013
_audit_update_record
;
2017-02-07 deposited with the CCDC.
2017-04-05 downloaded from the CCDC.
;
_cell_angle_alpha 90
_cell_angle_beta 90
_cell_angle_gamma 90
_cell_formula_units_Z 8
_cell_length_a 5.6783(2)
_cell_length_b 18.1808(7)
_cell_length_c 34.1983(14)
_cell_measurement_reflns_used 10967
_cell_measurement_temperature 300(2)
_cell_measurement_theta_max 70.9180
_cell_measurement_theta_min 4.5350
_cell_volume 3530.5(2)
_computing_cell_refinement 'CrysAlisPro (Rigaku OD, 2015)'
_computing_data_collection 'CrysAlisPro (Rigaku OD, 2015)'
_computing_data_reduction 'CrysAlisPro (Rigaku OD, 2015)'
_computing_molecular_graphics 'Ortep-3 (L. J. Farrugia, 2001)'
_computing_publication_material SHELXL-97
_computing_structure_refinement 'SHELXL-97 (Sheldrick, 1997)'
_computing_structure_solution 'SHELXS-97 (Sheldrick, 1997)'
_diffrn_ambient_temperature 300(2)
_diffrn_detector_area_resol_mean 5.2169
_diffrn_measured_fraction_theta_full 0.999
_diffrn_measured_fraction_theta_max 0.992
_diffrn_measurement_device_type 'SuperNova, Dual, Cu at zero, AtlasS2'
_diffrn_measurement_method '\w scans'
_diffrn_radiation_type CuK\a
_diffrn_radiation_wavelength 1.54184
_diffrn_reflns_av_R_equivalents 0.0475
_diffrn_reflns_av_unetI/netI 0.0281
_diffrn_reflns_Laue_measured_fraction_full 0.999
_diffrn_reflns_Laue_measured_fraction_max 0.992
_diffrn_reflns_limit_h_max 5
_diffrn_reflns_limit_h_min -6
_diffrn_reflns_limit_k_max 22
_diffrn_reflns_limit_k_min -22
_diffrn_reflns_limit_l_max 41
_diffrn_reflns_limit_l_min -41
_diffrn_reflns_number 31548
_diffrn_reflns_point_group_measured_fraction_full 1.000
_diffrn_reflns_point_group_measured_fraction_max 0.987
_diffrn_reflns_theta_full 67.684
_diffrn_reflns_theta_max 71.487
_diffrn_reflns_theta_min 3.548
_diffrn_source 'micro-focus sealed X-ray tube'
_exptl_absorpt_coefficient_mu 0.755
_exptl_absorpt_correction_T_max 1.00000
_exptl_absorpt_correction_T_min 0.42260
_exptl_absorpt_correction_type multi-scan
_exptl_absorpt_process_details
;
CrysAlisPro 1.171.38.43 (Rigaku Oxford Diffraction, 2015)
Empirical absorption correction using spherical harmonics,
 implemented in SCALE3 ABSPACK scaling algorithm.
;
_exptl_crystal_colour colorless
_exptl_crystal_density_diffrn 1.281
_exptl_crystal_description block
_exptl_crystal_F_000 1440
_exptl_crystal_size_max 0.300
_exptl_crystal_size_mid 0.250
_exptl_crystal_size_min 0.240
_refine_diff_density_max 0.192
_refine_diff_density_min -0.185
_refine_diff_density_rms 0.037
_refine_ls_abs_structure_details
;
 Flack x determined using 2307 quotients [(I+)-(I-)]/[(I+)+(I-)]
 (Parsons and Flack (2004), Acta Cryst. A60, s61).
;
_refine_ls_abs_structure_Flack -0.04(12)
_refine_ls_extinction_method none
_refine_ls_goodness_of_fit_ref 1.034
_refine_ls_hydrogen_treatment constr
_refine_ls_matrix_type full
_refine_ls_number_parameters 457
_refine_ls_number_reflns 6778
_refine_ls_number_restraints 0
_refine_ls_restrained_S_all 1.034
_refine_ls_R_factor_all 0.0592
_refine_ls_R_factor_gt 0.0542
_refine_ls_shift/su_max 0.000
_refine_ls_shift/su_mean 0.000
_refine_ls_structure_factor_coef Fsqd
_refine_ls_weighting_details 'w=1/[\s^2^(Fo^2^)+(0.0734P)^2^+0.9131P] where P=(Fo^2^+2Fc^2^)/3'
_refine_ls_weighting_scheme calc
_refine_ls_wR_factor_gt 0.1417
_refine_ls_wR_factor_ref 0.1465
_reflns_Friedel_coverage 0.725
_reflns_Friedel_fraction_full 1.000
_reflns_Friedel_fraction_max 0.980
_reflns_number_gt 6080
_reflns_number_total 6778
_reflns_threshold_expression 'I > 2\s(I)'
_cod_data_source_file c7ob00484b2.cif
_cod_data_source_block shelxl
_cod_depositor_comments 'Adding full bibliography for 7155553.cif.'
_cod_database_code 7155553
_shelx_space_group_comment
;
The symmetry employed for this shelxl refinement is uniquely defined
by the following loop, which should always be used as a source of
symmetry information in preference to the above space-group names.
They are only intended as comments.
;
_shelx_estimated_absorpt_t_min 0.805
_shelx_estimated_absorpt_t_max 0.840
_shelxl_version_number 2013-4

loop_
_space_group_symop_operation_xyz
'x, y, z'
'-x+1/2, -y, z+1/2'
'-x, y+1/2, -z+1/2'
'x+1/2, -y+1/2, -z'

loop_
_atom_site_label
_atom_site_type_symbol
_atom_site_fract_x
_atom_site_fract_y
_atom_site_fract_z
_atom_site_U_iso_or_equiv
_atom_site_adp_type
_atom_site_occupancy
_atom_site_site_symmetry_order
_atom_site_calc_flag
_atom_site_refinement_flags_posn
_atom_site_refinement_flags_adp
O3 O 0.2159(4) 0.28694(14) 0.59248(7) 0.0551(6) Uani 1 1 d . .
O8 O 0.4934(5) 0.46339(14) 0.37415(7) 0.0586(6) Uani 1 1 d . .
O10 O 0.0215(5) 0.39661(15) 0.43741(8) 0.0646(7) Uani 1 1 d . .
H10 H 0.0935 0.3877 0.4576 0.097 Uiso 1 1 calc R U
O4 O 0.6796(5) 0.33806(16) 0.52370(8) 0.0650(7) Uani 1 1 d . .
H4 H 0.6098 0.3512 0.5039 0.097 Uiso 1 1 calc R U
O5 O 0.1354(5) 0.35854(17) 0.51401(7) 0.0641(7) Uani 1 1 d . .
H5 H -0.0045 0.3489 0.5170 0.096 Uiso 1 1 calc R U
O9 O 0.5674(5) 0.40916(17) 0.45577(9) 0.0739(8) Uani 1 1 d . .
H9A H 0.7011 0.4065 0.4468 0.111 Uiso 1 1 calc R U
O2 O 0.3863(8) 0.14562(18) 0.71036(9) 0.0971(12) Uani 1 1 d . .
O1 O 0.7028(8) 0.2203(2) 0.72465(11) 0.1079(13) Uani 1 1 d . .
C12 C 0.3721(6) 0.33855(17) 0.57234(9) 0.0467(7) Uani 1 1 d . .
C28 C 0.2513(6) 0.60917(19) 0.41299(10) 0.0513(8) Uani 1 1 d . .
H28 H 0.4092 0.6211 0.4095 0.062 Uiso 1 1 calc R U
C23 C 0.3951(7) 0.76532(19) 0.43061(11) 0.0554(8) Uani 1 1 d . .
H23 H 0.4984 0.7389 0.4149 0.066 Uiso 1 1 calc R U
C24 C 0.1880(6) 0.73271(18) 0.44295(9) 0.0470(7) Uani 1 1 d . .
C32 C 0.3249(6) 0.46916(18) 0.40652(10) 0.0488(7) Uani 1 1 d . .
C27 C 0.1186(7) 0.65756(17) 0.43156(9) 0.0509(7) Uani 1 1 d . .
H27 H -0.0332 0.6428 0.4381 0.061 Uiso 1 1 calc R U
C29 C 0.1694(6) 0.53651(17) 0.39696(10) 0.0486(7) Uani 1 1 d . .
H29 H 0.0053 0.5272 0.4043 0.058 Uiso 1 1 calc R U
C31 C 0.3923(7) 0.49940(18) 0.34272(10) 0.0527(8) Uani 1 1 d . .
C10 C 0.5132(7) 0.31512(18) 0.63570(10) 0.0525(8) Uani 1 1 d . .
C30 C 0.1955(7) 0.53859(18) 0.35310(10) 0.0532(8) Uani 1 1 d . .
C11 C 0.3294(7) 0.26885(19) 0.62677(9) 0.0515(8) Uani 1 1 d . .
C25 C 0.0387(7) 0.77382(18) 0.46618(10) 0.0525(8) Uani 1 1 d . .
H25 H -0.1024 0.7534 0.4747 0.063 Uiso 1 1 calc R U
O6 O 0.0780(10) 0.6144(3) 0.25589(10) 0.1282(17) Uani 1 1 d . .
C39 C 0.1813(7) 0.39891(19) 0.40569(11) 0.0568(9) Uani 1 1 d . .
H39A H 0.0948 0.3961 0.3813 0.068 Uiso 1 1 calc R U
H39B H 0.2861 0.3568 0.4070 0.068 Uiso 1 1 calc R U
O7 O 0.4117(10) 0.5486(3) 0.23972(9) 0.1204(16) Uani 1 1 d . .
C8 C 0.3908(8) 0.44310(18) 0.62232(10) 0.0566(9) Uani 1 1 d . .
H8 H 0.2401 0.4359 0.6323 0.068 Uiso 1 1 calc R U
C22 C 0.4512(7) 0.83685(19) 0.44137(11) 0.0576(8) Uani 1 1 d . .
H22 H 0.5913 0.8577 0.4327 0.069 Uiso 1 1 calc R U
C26 C 0.0963(7) 0.84515(19) 0.47694(11) 0.0589(9) Uani 1 1 d . .
H26 H -0.0068 0.8716 0.4927 0.071 Uiso 1 1 calc R U
C9 C 0.5117(7) 0.37636(18) 0.60546(10) 0.0517(8) Uani 1 1 d . .
H9 H 0.6720 0.3883 0.5970 0.062 Uiso 1 1 calc R U
C4 C 0.3567(8) 0.57476(19) 0.64138(11) 0.0573(9) Uani 1 1 d . .
C19 C 0.2236(7) 0.3911(2) 0.54825(10) 0.0553(8) Uani 1 1 d . .
H19A H 0.0928 0.4083 0.5640 0.066 Uiso 1 1 calc R U
H19B H 0.3184 0.4335 0.5412 0.066 Uiso 1 1 calc R U
C21 C 0.3017(7) 0.87753(19) 0.46482(10) 0.0549(8) Uani 1 1 d . .
C7 C 0.4756(8) 0.51037(19) 0.62443(11) 0.0606(9) Uani 1 1 d . .
H7 H 0.6254 0.5179 0.6142 0.073 Uiso 1 1 calc R U
C18 C 0.5302(7) 0.29249(19) 0.54640(10) 0.0529(8) Uani 1 1 d . .
H18A H 0.6251 0.2600 0.5625 0.063 Uiso 1 1 calc R U
H18B H 0.4344 0.2624 0.5292 0.063 Uiso 1 1 calc R U
C5 C 0.4523(8) 0.6445(2) 0.63565(12) 0.0668(10) Uani 1 1 d . .
H5A H 0.5915 0.6494 0.6216 0.080 Uiso 1 1 calc R U
C33 C 0.0717(8) 0.5795(2) 0.32529(12) 0.0665(10) Uani 1 1 d . .
H33 H -0.0626 0.6063 0.3316 0.080 Uiso 1 1 calc R U
C38 C 0.4633(7) 0.4759(2) 0.44411(11) 0.0595(9) Uani 1 1 d . .
H38A H 0.5857 0.5126 0.4407 0.071 Uiso 1 1 calc R U
H38B H 0.3591 0.4929 0.4647 0.071 Uiso 1 1 calc R U
C16 C 0.2647(8) 0.2095(2) 0.65033(11) 0.0618(9) Uani 1 1 d . .
H16 H 0.1383 0.1788 0.6446 0.074 Uiso 1 1 calc R U
C15 C 0.4035(9) 0.2004(2) 0.68255(11) 0.0664(10) Uani 1 1 d . .
C36 C 0.4836(9) 0.4972(2) 0.30508(11) 0.0695(11) Uani 1 1 d . .
H36 H 0.6159 0.4697 0.2984 0.083 Uiso 1 1 calc R U
C3 C 0.1495(8) 0.5707(2) 0.66257(13) 0.0694(11) Uani 1 1 d . .
H3 H 0.0802 0.5250 0.6668 0.083 Uiso 1 1 calc R U
C34 C 0.1607(10) 0.5776(3) 0.28845(12) 0.0773(13) Uani 1 1 d . .
C13 C 0.6528(8) 0.3039(2) 0.66832(11) 0.0674(10) Uani 1 1 d . .
H13 H 0.7796 0.3342 0.6743 0.081 Uiso 1 1 calc R U
C6 C 0.3440(9) 0.7062(2) 0.65049(13) 0.0708(11) Uani 1 1 d . .
H6 H 0.4112 0.7521 0.6460 0.085 Uiso 1 1 calc R U
C1 C 0.1417(9) 0.7019(2) 0.67154(12) 0.0692(11) Uani 1 1 d . .
C14 C 0.5913(9) 0.2448(2) 0.69118(11) 0.0714(12) Uani 1 1 d . .
C2 C 0.0434(9) 0.6331(2) 0.67757(13) 0.0739(11) Uani 1 1 d . .
H2 H -0.0953 0.6288 0.6918 0.089 Uiso 1 1 calc R U
C35 C 0.3613(11) 0.5392(3) 0.27854(11) 0.0799(13) Uani 1 1 d . .
C40 C 0.3654(10) 0.9550(2) 0.47669(15) 0.0820(13) Uani 1 1 d . .
H40A H 0.5135 0.9682 0.4651 0.123 Uiso 1 1 calc R U
H40B H 0.3776 0.9577 0.5047 0.123 Uiso 1 1 calc R U
H40C H 0.2455 0.9883 0.4678 0.123 Uiso 1 1 calc R U
C20 C 0.0211(13) 0.7698(3) 0.68780(17) 0.1011(18) Uani 1 1 d . .
H20A H 0.1140 0.7899 0.7087 0.152 Uiso 1 1 calc R U
H20B H -0.1319 0.7567 0.6975 0.152 Uiso 1 1 calc R U
H20C H 0.0048 0.8059 0.6675 0.152 Uiso 1 1 calc R U
C17 C 0.5698(14) 0.1598(3) 0.73726(15) 0.108(2) Uani 1 1 d . .
H17A H 0.5037 0.1700 0.7629 0.129 Uiso 1 1 calc R U
H17B H 0.6704 0.1169 0.7394 0.129 Uiso 1 1 calc R U
C37 C 0.229(2) 0.5952(5) 0.22580(17) 0.174(5) Uani 1 1 d . .
H37A H 0.2971 0.6393 0.2145 0.209 Uiso 1 1 calc R U
H37B H 0.1412 0.5700 0.2055 0.209 Uiso 1 1 calc R U

loop_
_atom_site_aniso_label
_atom_site_aniso_U_11
_atom_site_aniso_U_22
_atom_site_aniso_U_33
_atom_site_aniso_U_23
_atom_site_aniso_U_13
_atom_site_aniso_U_12
O3 0.0500(14) 0.0617(14) 0.0537(12) 0.0048(10) -0.0028(11) -0.0120(11)
O8 0.0556(15) 0.0595(13) 0.0608(13) 0.0094(11) 0.0102(12) 0.0124(12)
O10 0.0535(15) 0.0717(16) 0.0688(15) 0.0195(13) 0.0022(13) -0.0039(14)
O4 0.0492(14) 0.0849(18) 0.0609(14) 0.0156(13) 0.0055(12) 0.0053(14)
O5 0.0517(15) 0.0887(18) 0.0520(13) 0.0061(12) -0.0027(11) -0.0025(15)
O9 0.0529(16) 0.092(2) 0.0765(18) 0.0340(15) 0.0065(14) 0.0135(15)
O2 0.137(3) 0.0773(19) 0.0766(19) 0.0277(16) -0.019(2) -0.016(2)
O1 0.132(3) 0.103(2) 0.089(2) 0.0273(19) -0.047(2) -0.012(3)
C12 0.0428(17) 0.0473(16) 0.0499(16) 0.0009(12) 0.0002(14) -0.0015(15)
C28 0.0448(18) 0.0515(18) 0.0577(18) -0.0026(15) 0.0009(15) -0.0014(15)
C23 0.052(2) 0.0505(17) 0.0635(19) -0.0020(15) 0.0092(17) 0.0039(16)
C24 0.0456(18) 0.0455(16) 0.0500(16) 0.0023(13) -0.0014(14) 0.0021(14)
C32 0.0467(19) 0.0448(16) 0.0549(17) 0.0048(13) 0.0050(15) 0.0012(15)
C27 0.0494(19) 0.0481(17) 0.0553(17) -0.0003(14) 0.0034(15) -0.0005(15)
C29 0.0427(18) 0.0431(16) 0.0601(18) -0.0011(13) 0.0013(15) 0.0015(14)
C31 0.057(2) 0.0487(17) 0.0520(17) 0.0015(14) -0.0006(16) 0.0008(16)
C10 0.052(2) 0.0511(17) 0.0545(18) -0.0026(14) -0.0031(15) -0.0006(16)
C30 0.056(2) 0.0448(16) 0.0584(19) -0.0030(14) -0.0054(16) 0.0011(15)
C11 0.056(2) 0.0550(18) 0.0439(15) -0.0013(13) 0.0004(15) 0.0003(16)
C25 0.0443(18) 0.0525(17) 0.0608(19) 0.0015(14) 0.0044(15) 0.0020(16)
O6 0.171(5) 0.153(4) 0.0609(19) 0.011(2) -0.027(2) 0.056(4)
C39 0.061(2) 0.0457(17) 0.064(2) 0.0033(15) 0.0047(17) 0.0010(17)
O7 0.168(4) 0.143(3) 0.0504(16) 0.0012(19) 0.002(2) 0.042(3)
C8 0.061(2) 0.0513(18) 0.0577(19) -0.0005(14) 0.0018(17) -0.0075(17)
C22 0.0492(19) 0.0543(18) 0.069(2) 0.0069(16) 0.0033(17) -0.0082(17)
C26 0.059(2) 0.0503(18) 0.068(2) -0.0066(16) 0.0075(18) 0.0058(17)
C9 0.051(2) 0.0481(17) 0.0557(18) -0.0015(13) -0.0003(15) -0.0078(15)
C4 0.063(2) 0.0500(18) 0.0593(19) -0.0007(15) -0.0043(18) -0.0031(18)
C19 0.048(2) 0.059(2) 0.0583(19) 0.0048(16) -0.0013(16) 0.0062(17)
C21 0.056(2) 0.0469(17) 0.0615(19) 0.0002(14) -0.0016(16) 0.0001(16)
C7 0.064(2) 0.0557(19) 0.063(2) -0.0024(16) 0.0026(19) -0.0069(18)
C18 0.052(2) 0.0512(17) 0.0551(18) 0.0017(14) 0.0027(16) 0.0051(16)
C5 0.069(3) 0.056(2) 0.075(2) 0.0009(17) 0.001(2) -0.009(2)
C33 0.073(3) 0.058(2) 0.069(2) -0.0045(17) -0.016(2) 0.010(2)
C38 0.052(2) 0.068(2) 0.059(2) 0.0081(16) -0.0004(17) 0.0038(18)
C16 0.071(3) 0.059(2) 0.0554(19) 0.0028(16) 0.0021(18) -0.0108(19)
C15 0.088(3) 0.056(2) 0.0547(19) 0.0051(16) 0.001(2) 0.000(2)
C36 0.084(3) 0.063(2) 0.061(2) -0.0029(17) 0.008(2) 0.011(2)
C3 0.070(3) 0.054(2) 0.084(3) 0.0009(18) 0.008(2) -0.004(2)
C34 0.101(4) 0.077(3) 0.053(2) -0.0045(18) -0.019(2) 0.012(3)
C13 0.068(3) 0.066(2) 0.069(2) -0.0011(18) -0.018(2) -0.007(2)
C6 0.077(3) 0.0473(19) 0.088(3) -0.0014(18) -0.006(2) -0.008(2)
C1 0.077(3) 0.059(2) 0.072(2) -0.0052(18) -0.011(2) 0.009(2)
C14 0.087(3) 0.068(2) 0.059(2) 0.0042(18) -0.014(2) 0.006(2)
C2 0.068(3) 0.068(2) 0.087(3) -0.002(2) 0.010(2) 0.006(2)
C35 0.113(4) 0.079(3) 0.048(2) -0.0061(18) -0.002(2) 0.006(3)
C40 0.096(4) 0.051(2) 0.100(3) -0.005(2) 0.003(3) -0.011(2)
C20 0.117(5) 0.070(3) 0.117(4) -0.016(3) -0.005(4) 0.027(3)
C17 0.144(6) 0.103(4) 0.077(3) 0.031(3) -0.023(4) 0.006(4)
C37 0.265(12) 0.202(8) 0.056(3) 0.017(4) -0.006(5) 0.107(9)

loop_
_atom_type_symbol
_atom_type_description
_atom_type_scat_dispersion_real
_atom_type_scat_dispersion_imag
_atom_type_scat_source
C C 0.0181 0.0091 'International Tables Vol C Tables 4.2.6.8 and 6.1.1.4'
H H 0.0000 0.0000 'International Tables Vol C Tables 4.2.6.8 and 6.1.1.4'
O O 0.0492 0.0322 'International Tables Vol C Tables 4.2.6.8 and 6.1.1.4'

loop_
_geom_angle_atom_site_label_1
_geom_angle_atom_site_label_2
_geom_angle_atom_site_label_3
_geom_angle
C11 O3 C12 105.7(3)
C31 O8 C32 106.4(3)
C39 O10 H10 109.5
C18 O4 H4 109.5
C19 O5 H5 109.5
C38 O9 H9A 109.5
C15 O2 C17 105.3(4)
C14 O1 C17 105.1(4)
O3 C12 C18 106.3(3)
O3 C12 C19 108.8(3)
C18 C12 C19 111.1(3)
O3 C12 C9 104.6(2)
C18 C12 C9 111.8(3)
C19 C12 C9 113.8(3)
C27 C28 C29 125.7(3)
C27 C28 H28 117.1
C29 C28 H28 117.1
C24 C23 C22 121.1(3)
C24 C23 H23 119.5
C22 C23 H23 119.5
C25 C24 C23 117.7(3)
C25 C24 C27 119.3(3)
C23 C24 C27 123.0(3)
O8 C32 C38 108.0(3)
O8 C32 C39 106.0(3)
C38 C32 C39 111.4(3)
O8 C32 C29 105.6(2)
C38 C32 C29 114.4(3)
C39 C32 C29 110.9(3)
C28 C27 C24 126.3(3)
C28 C27 H27 116.9
C24 C27 H27 116.9
C28 C29 C30 108.1(3)
C28 C29 C32 116.3(3)
C30 C29 C32 100.0(3)
C28 C29 H29 110.6
C30 C29 H29 110.6
C32 C29 H29 110.6
C30 C31 O8 112.5(3)
C30 C31 C36 124.0(4)
O8 C31 C36 123.5(4)
C11 C10 C13 121.6(3)
C11 C10 C9 107.0(3)
C13 C10 C9 131.3(3)
C31 C30 C33 120.7(4)
C31 C30 C29 108.9(3)
C33 C30 C29 129.9(3)
C10 C11 O3 113.5(3)
C10 C11 C16 123.0(3)
O3 C11 C16 123.5(3)
C24 C25 C26 120.9(3)
C24 C25 H25 119.5
C26 C25 H25 119.5
C34 O6 C37 105.5(5)
O10 C39 C32 110.8(3)
O10 C39 H39A 109.5
C32 C39 H39A 109.5
O10 C39 H39B 109.5
C32 C39 H39B 109.5
H39A C39 H39B 108.1
C35 O7 C37 104.3(5)
C7 C8 C9 127.0(4)
C7 C8 H8 116.5
C9 C8 H8 116.5
C21 C22 C23 120.9(4)
C21 C22 H22 119.5
C23 C22 H22 119.5
C21 C26 C25 121.5(3)
C21 C26 H26 119.3
C25 C26 H26 119.3
C8 C9 C10 109.4(3)
C8 C9 C12 113.9(3)
C10 C9 C12 100.1(3)
C8 C9 H9 111.0
C10 C9 H9 111.0
C12 C9 H9 111.0
C3 C4 C5 117.0(4)
C3 C4 C7 123.6(4)
C5 C4 C7 119.3(4)
O5 C19 C12 112.7(3)
O5 C19 H19A 109.1
C12 C19 H19A 109.1
O5 C19 H19B 109.1
C12 C19 H19B 109.1
H19A C19 H19B 107.8
C26 C21 C22 117.9(3)
C26 C21 C40 121.5(4)
C22 C21 C40 120.5(4)
C8 C7 C4 126.4(4)
C8 C7 H7 116.8
C4 C7 H7 116.8
O4 C18 C12 110.6(3)
O4 C18 H18A 109.5
C12 C18 H18A 109.5
O4 C18 H18B 109.5
C12 C18 H18B 109.5
H18A C18 H18B 108.1
C6 C5 C4 121.0(4)
C6 C5 H5A 119.5
C4 C5 H5A 119.5
C34 C33 C30 115.5(4)
C34 C33 H33 122.3
C30 C33 H33 122.3
O9 C38 C32 112.9(3)
O9 C38 H38A 109.0
C32 C38 H38A 109.0
O9 C38 H38B 109.0
C32 C38 H38B 109.0
H38A C38 H38B 107.8
C15 C16 C11 114.0(4)
C15 C16 H16 123.0
C11 C16 H16 123.0
C16 C15 C14 123.6(4)
C16 C15 O2 127.0(4)
C14 C15 O2 109.4(4)
C35 C36 C31 114.0(4)
C35 C36 H36 123.0
C31 C36 H36 123.0
C2 C3 C4 121.4(4)
C2 C3 H3 119.3
C4 C3 H3 119.3
C33 C34 C35 123.3(4)
C33 C34 O6 127.5(5)
C35 C34 O6 109.2(4)
C14 C13 C10 115.4(4)
C14 C13 H13 122.3
C10 C13 H13 122.3
C1 C6 C5 121.8(4)
C1 C6 H6 119.1
C5 C6 H6 119.1
C6 C1 C2 118.2(4)
C6 C1 C20 121.9(4)
C2 C1 C20 119.9(5)
C15 C14 C13 122.4(4)
C15 C14 O1 110.2(4)
C13 C14 O1 127.4(4)
C3 C2 C1 120.7(4)
C3 C2 H2 119.7
C1 C2 H2 119.7
O7 C35 C36 127.2(5)
O7 C35 C34 110.3(4)
C36 C35 C34 122.4(4)
C21 C40 H40A 109.5
C21 C40 H40B 109.5
H40A C40 H40B 109.5
C21 C40 H40C 109.5
H40A C40 H40C 109.5
H40B C40 H40C 109.5
C1 C20 H20A 109.5
C1 C20 H20B 109.5
H20A C20 H20B 109.5
C1 C20 H20C 109.5
H20A C20 H20C 109.5
H20B C20 H20C 109.5
O1 C17 O2 109.9(4)
O1 C17 H17A 109.7
O2 C17 H17A 109.7
O1 C17 H17B 109.7
O2 C17 H17B 109.7
H17A C17 H17B 108.2
O6 C37 O7 110.7(4)
O6 C37 H37A 109.5
O7 C37 H37A 109.5
O6 C37 H37B 109.5
O7 C37 H37B 109.5
H37A C37 H37B 108.1

loop_
_geom_bond_atom_site_label_1
_geom_bond_atom_site_label_2
_geom_bond_distance
O3 C11 1.378(4)
O3 C12 1.463(4)
O8 C31 1.383(4)
O8 C32 1.467(4)
O10 C39 1.415(4)
O10 H10 0.8200
O4 C18 1.417(4)
O4 H4 0.8200
O5 C19 1.405(4)
O5 H5 0.8200
O9 C38 1.408(5)
O9 H9A 0.8200
O2 C15 1.381(5)
O2 C17 1.414(7)
O1 C14 1.382(5)
O1 C17 1.402(7)
C12 C18 1.515(5)
C12 C19 1.517(5)
C12 C9 1.544(5)
C28 C27 1.321(5)
C28 C29 1.504(5)
C28 H28 0.9300
C23 C24 1.383(5)
C23 C22 1.389(5)
C23 H23 0.9300
C24 C25 1.382(5)
C24 C27 1.474(4)
C32 C38 1.511(5)
C32 C39 1.516(5)
C32 C29 1.545(4)
C27 H27 0.9300
C29 C30 1.507(5)
C29 H29 0.9800
C31 C30 1.372(5)
C31 C36 1.388(5)
C10 C11 1.375(5)
C10 C13 1.384(5)
C10 C9 1.520(5)
C30 C33 1.397(5)
C11 C16 1.397(5)
C25 C26 1.387(5)
C25 H25 0.9300
O6 C34 1.382(5)
O6 C37 1.384(9)
C39 H39A 0.9700
C39 H39B 0.9700
O7 C35 1.369(5)
O7 C37 1.421(9)
C8 C7 1.316(5)
C8 C9 1.509(5)
C8 H8 0.9300
C22 C21 1.382(5)
C22 H22 0.9300
C26 C21 1.371(5)
C26 H26 0.9300
C9 H9 0.9800
C4 C3 1.384(6)
C4 C5 1.393(5)
C4 C7 1.471(5)
C19 H19A 0.9700
C19 H19B 0.9700
C21 C40 1.509(5)
C7 H7 0.9300
C18 H18A 0.9700
C18 H18B 0.9700
C5 C6 1.376(6)
C5 H5A 0.9300
C33 C34 1.358(6)
C33 H33 0.9300
C38 H38A 0.9700
C38 H38B 0.9700
C16 C15 1.365(6)
C16 H16 0.9300
C15 C14 1.369(7)
C36 C35 1.374(6)
C36 H36 0.9300
C3 C2 1.383(6)
C3 H3 0.9300
C34 C35 1.378(7)
C13 C14 1.374(6)
C13 H13 0.9300
C6 C1 1.358(7)
C6 H6 0.9300
C1 C2 1.385(6)
C1 C20 1.518(6)
C2 H2 0.9300
C40 H40A 0.9600
C40 H40B 0.9600
C40 H40C 0.9600
C20 H20A 0.9600
C20 H20B 0.9600
C20 H20C 0.9600
C17 H17A 0.9700
C17 H17B 0.9700
C37 H37A 0.9700
C37 H37B 0.9700

loop_
_geom_hbond_atom_site_label_D
_geom_hbond_atom_site_label_H
_geom_hbond_atom_site_label_A
_geom_hbond_distance_DH
_geom_hbond_distance_HA
_geom_hbond_distance_DA
_geom_hbond_angle_DHA
_geom_hbond_site_symmetry_A
O10 H10 O5 0.82 2.01 2.786(4) 156.8 .
O4 H4 O9 0.82 1.97 2.734(4) 154.8 .
O5 H5 O4 0.82 1.82 2.636(4) 173.8 1_455
O9 H9A O10 0.82 1.86 2.664(4) 167.9 1_655

loop_
_geom_torsion_atom_site_label_1
_geom_torsion_atom_site_label_2
_geom_torsion_atom_site_label_3
_geom_torsion_atom_site_label_4
_geom_torsion
C11 O3 C12 C18 90.8(3)
C11 O3 C12 C19 -149.5(3)
C11 O3 C12 C9 -27.6(3)
C22 C23 C24 C25 0.3(5)
C22 C23 C24 C27 178.6(3)
C31 O8 C32 C38 -145.4(3)
C31 O8 C32 C39 95.2(3)
C31 O8 C32 C29 -22.6(3)
C29 C28 C27 C24 -171.6(3)
C25 C24 C27 C28 -172.7(3)
C23 C24 C27 C28 9.0(5)
C27 C28 C29 C30 115.8(4)
C27 C28 C29 C32 -132.7(4)
O8 C32 C29 C28 -91.1(3)
C38 C32 C29 C28 27.5(4)
C39 C32 C29 C28 154.4(3)
O8 C32 C29 C30 24.9(3)
C38 C32 C29 C30 143.5(3)
C39 C32 C29 C30 -89.6(3)
C32 O8 C31 C30 10.5(4)
C32 O8 C31 C36 -170.8(4)
O8 C31 C30 C33 179.0(3)
C36 C31 C30 C33 0.3(6)
O8 C31 C30 C29 6.5(4)
C36 C31 C30 C29 -172.2(4)
C28 C29 C30 C31 102.7(3)
C32 C29 C30 C31 -19.3(4)
C28 C29 C30 C33 -68.8(5)
C32 C29 C30 C33 169.1(4)
C13 C10 C11 O3 -177.6(3)
C9 C10 C11 O3 5.4(4)
C13 C10 C11 C16 2.5(6)
C9 C10 C11 C16 -174.5(3)
C12 O3 C11 C10 14.4(4)
C12 O3 C11 C16 -165.7(3)
C23 C24 C25 C26 -0.5(5)
C27 C24 C25 C26 -178.9(3)
O8 C32 C39 O10 176.4(3)
C38 C32 C39 O10 59.2(4)
C29 C32 C39 O10 -69.4(4)
C24 C23 C22 C21 0.1(6)
C24 C25 C26 C21 0.4(6)
C7 C8 C9 C10 125.9(4)
C7 C8 C9 C12 -123.0(4)
C11 C10 C9 C8 98.6(3)
C13 C10 C9 C8 -78.0(5)
C11 C10 C9 C12 -21.3(4)
C13 C10 C9 C12 162.1(4)
O3 C12 C9 C8 -87.3(3)
C18 C12 C9 C8 158.1(3)
C19 C12 C9 C8 31.3(4)
O3 C12 C9 C10 29.3(3)
C18 C12 C9 C10 -85.3(3)
C19 C12 C9 C10 147.9(3)
O3 C12 C19 O5 -75.5(3)
C18 C12 C19 O5 41.2(4)
C9 C12 C19 O5 168.4(3)
C25 C26 C21 C22 0.0(6)
C25 C26 C21 C40 -179.6(4)
C23 C22 C21 C26 -0.3(6)
C23 C22 C21 C40 179.4(4)
C9 C8 C7 C4 -179.2(3)
C3 C4 C7 C8 9.5(7)
C5 C4 C7 C8 -169.4(4)
O3 C12 C18 O4 176.5(3)
C19 C12 C18 O4 58.2(4)
C9 C12 C18 O4 -70.0(4)
C3 C4 C5 C6 -0.1(6)
C7 C4 C5 C6 178.9(4)
C31 C30 C33 C34 -0.4(6)
C29 C30 C33 C34 170.4(4)
O8 C32 C38 O9 -74.0(4)
C39 C32 C38 O9 42.1(4)
C29 C32 C38 O9 168.7(3)
C10 C11 C16 C15 -1.4(6)
O3 C11 C16 C15 178.7(4)
C11 C16 C15 C14 -0.6(6)
C11 C16 C15 O2 -178.0(4)
C17 O2 C15 C16 179.3(5)
C17 O2 C15 C14 1.6(6)
C30 C31 C36 C35 1.0(6)
O8 C31 C36 C35 -177.5(4)
C5 C4 C3 C2 -0.4(6)
C7 C4 C3 C2 -179.3(4)
C30 C33 C34 C35 -1.0(7)
C30 C33 C34 O6 -177.9(5)
C37 O6 C34 C33 179.3(7)
C37 O6 C34 C35 2.0(8)
C11 C10 C13 C14 -1.4(6)
C9 C10 C13 C14 174.8(4)
C4 C5 C6 C1 0.6(7)
C5 C6 C1 C2 -0.6(7)
C5 C6 C1 C20 -179.7(5)
C16 C15 C14 C13 1.7(7)
O2 C15 C14 C13 179.5(4)
C16 C15 C14 O1 -177.6(4)
O2 C15 C14 O1 0.3(5)
C10 C13 C14 C15 -0.6(7)
C10 C13 C14 O1 178.5(4)
C17 O1 C14 C15 -2.0(6)
C17 O1 C14 C13 178.8(5)
C4 C3 C2 C1 0.4(7)
C6 C1 C2 C3 0.2(7)
C20 C1 C2 C3 179.3(5)
C37 O7 C35 C36 178.6(7)
C37 O7 C35 C34 -0.3(7)
C31 C36 C35 O7 178.9(5)
C31 C36 C35 C34 -2.3(7)
C33 C34 C35 O7 -178.5(5)
O6 C34 C35 O7 -1.1(6)
C33 C34 C35 C36 2.4(8)
O6 C34 C35 C36 179.9(5)
C14 O1 C17 O2 3.1(7)
C15 O2 C17 O1 -2.9(6)
C34 O6 C37 O7 -2.3(10)
C35 O7 C37 O6 1.6(10)
